data_4348899
loop_
_publ_author_name
'Bai, Shi-Qiang'
'Jiang, Lu'
'Tan, Ai Lin'
'Yeo, Sing Chen'
'Young, David James'
'Andy Hor, T. S.'

_publ_section_title
;
 Assembly of photoluminescent [CunIn] (n = 4, 6 and 8) clusters by
 clickable hybrid [N,S] ligands
;
_journal_issue 11
_journal_name_full 'Inorganic Chemistry Frontiers'
_journal_page_first 1011
_journal_paper_doi 10.1039/C5QI00030K
_journal_volume 2
_journal_year 2015
_chemical_formula_sum 'C16 H16 Cu2 I2 N4 S'
_chemical_formula_weight 677.27
_space_group_crystal_system triclinic
_space_group_IT_number 2
_space_group_name_Hall '-P 1'
_space_group_name_H-M_alt 'P -1'
_atom_sites_solution_hydrogens mixed
_audit_creation_method SHELXL-2013
_audit_update_record
;
2014-12-12 deposited with the CCDC.
2015-09-06 downloaded from the CCDC.
;
_cell_angle_alpha 76.4810(17)
_cell_angle_beta 85.8190(18)
_cell_angle_gamma 60.2080(13)
_cell_formula_units_Z 2
_cell_length_a 9.1116(5)
_cell_length_b 9.1187(5)
_cell_length_c 13.5556(7)
_cell_measurement_reflns_used 9940
_cell_measurement_temperature 100(2)
_cell_measurement_theta_max 28.31
_cell_measurement_theta_min 2.58
_cell_volume 949.09(9)
_computing.cell_refinement 'APEX2 v2013.6--2 (Bruker AXS)'
_computing.data_collection 'APEX2 (Bruker AXS)'
_computing.data_reduction 'SAINT V8.32B (Bruker AXS Inc., 2013)'
_computing.molecular_graphics 'Bruker SHELXTL'
_computing.publication_material 'Bruker SHELXTL'
_computing.structure_refinement 'SHELXL--2013 (Sheldrick 2013)'
_computing.structure_solution 'SHELXS--97 (Sheldrick 2008)'

_diffrn_ambient_temperature 100(2)
_diffrn_measured_fraction_theta_full 0.999
_diffrn_measured_fraction_theta_max 0.999
_diffrn_measurement_device_type 'Bruker D8 Venture'
_diffrn_measurement_method '\f and \w scans'
_diffrn_radiation_type MoK\a
_diffrn_radiation_wavelength 0.71073
_diffrn_reflns_av_R_equivalents 0.0276
_diffrn_reflns_av_unetI/netI 0.0227
_diffrn_reflns_Laue_measured_fraction_full 0.999
_diffrn_reflns_Laue_measured_fraction_max 0.999
_diffrn_reflns_limit_h_max 11
_diffrn_reflns_limit_h_min -12
_diffrn_reflns_limit_k_max 11
_diffrn_reflns_limit_k_min -12
_diffrn_reflns_limit_l_max 18
_diffrn_reflns_limit_l_min -18
_diffrn_reflns_number 23795
_diffrn_reflns_point_group_measured_fraction_full 0.999
_diffrn_reflns_point_group_measured_fraction_max 0.999
_diffrn_reflns_theta_full 25.242
_diffrn_reflns_theta_max 28.318
_diffrn_reflns_theta_min 2.579
_exptl_absorpt_coefficient_mu 5.610
_exptl_absorpt_correction_T_max 0.7457
_exptl_absorpt_correction_T_min 0.5832
_exptl_absorpt_correction_type multi-scan
_exptl_absorpt_process_details 'Sadabs, (Sheldrick 2008)'
_exptl_crystal_colour Yellow
_exptl_crystal_density_diffrn 2.370
_exptl_crystal_density_meas ?
_exptl_crystal_density_method 'Not Measured'
_exptl_crystal_description Block
_exptl_crystal_F_000 640
_exptl_crystal_size_max 0.170
_exptl_crystal_size_mid 0.160
_exptl_crystal_size_min 0.100
_refine_diff_density_max 1.057
_refine_diff_density_min -1.496
_refine_diff_density_rms 0.109
_refine_ls_extinction_method none
_refine_ls_goodness_of_fit_ref 1.058
_refine_ls_hydrogen_treatment mixed
_refine_ls_matrix_type full
_refine_ls_number_parameters 270
_refine_ls_number_reflns 4709
_refine_ls_number_restraints 167
_refine_ls_restrained_S_all 1.049
_refine_ls_R_factor_all 0.0287
_refine_ls_R_factor_gt 0.0217
_refine_ls_shift/su_max 0.001
_refine_ls_shift/su_mean 0.000
_refine_ls_structure_factor_coef Fsqd
_refine_ls_weighting_details 'w=1/[\s^2^(Fo^2^)+(0.0104P)^2^+1.7246P] where P=(Fo^2^+2Fc^2^)/3'
_refine_ls_weighting_scheme calc
_refine_ls_wR_factor_gt 0.0398
_refine_ls_wR_factor_ref 0.0414
_reflns_Friedel_coverage 0.000
_reflns_number_gt 4158
_reflns_number_total 4709
_reflns_threshold_expression 'I > 2\s(I)'
_cod_data_source_file c5qi00030k1.cif
_cod_data_source_block D650A
_cod_depositor_comments
;
The following automatic conversions were performed:

data item '_exptl_absorpt_correction_type' value 'Multi-scan' was
changed to 'multi-scan' in accordance with the
/home/saulius/struct/COD-crude-data/automatic-downloads/DataCite-retrospective/RSC/depositions/lib/dictionaries/cif_core.dic
dictionary named 'cif_core.dic' version 2.4.2 last updated on
2011-04-26.

data item '_exptl_crystal_density_meas' value 'Not Measured' was
changed to '?' -- the value is perceived as not measured.

Automatic conversion script
Id: cif_fix_values 6909 2019-04-08 15:41:33Z antanas 
;
_cod_database_code 4348899
_shelx_space_group_comment
; 
The symmetry employed for this shelxl refinement is uniquely defined 
by the following loop, which should always be used as a source of 
symmetry information in preference to the above space-group names. 
They are only intended as comments. 
;
_shelx_estimated_absorpt_t_min 0.449
_shelx_estimated_absorpt_t_max 0.604
_computing.bruker_data_scaling 'SADABS V2012/1 (Bruker AXS Inc.)'

_shelxl_version_number 2013-3

loop_
_space_group_symop_operation_xyz
'x, y, z'
'-x, -y, -z'

loop_
_atom_site_label
_atom_site_type_symbol
_atom_site_fract_x
_atom_site_fract_y
_atom_site_fract_z
_atom_site_U_iso_or_equiv
_atom_site_adp_type
_atom_site_occupancy
_atom_site_site_symmetry_order
_atom_site_calc_flag
_atom_site_refinement_flags_posn
_atom_site_refinement_flags_adp
_atom_site_refinement_flags_occupancy
_atom_site_disorder_assembly
_atom_site_disorder_group
S1 S 0.41710(16) 0.30659(16) 0.79694(10) 0.0157(2) Uani 0.5 1 d . U P A -1
C10 C 0.5743(6) 0.0760(7) 0.8160(4) 0.0154(4) Uani 0.5 1 d . U P A -1
H10A H 0.5163 0.0072 0.8374 0.018 Uiso 0.5 1 calc R U P A -1
H10B H 0.6249 0.0529 0.7503 0.018 Uiso 0.5 1 calc R U P A -1
C11 C 0.71606(13) 0.01447(14) 0.89477(10) 0.0156(5) Uani 0.5 1 d G U P A -1
C12 C 0.72679(18) -0.09606(17) 0.98747(12) 0.0163(6) Uani 0.5 1 d G U P A -1
H12 H 0.6470 -0.1356 1.0014 0.020 Uiso 0.5 1 calc R U P A -1
C13 C 0.8542(2) -0.1487(3) 1.05979(12) 0.0177(6) Uani 0.5 1 d G U P A -1
H13 H 0.8616 -0.2243 1.1231 0.021 Uiso 0.5 1 calc R U P A -1
C14 C 0.97096(17) -0.0909(3) 1.03943(13) 0.0182(6) Uani 0.5 1 d G U P A -1
H14 H 1.0581 -0.1269 1.0889 0.022 Uiso 0.5 1 calc R U P A -1
C15 C 0.96023(14) 0.0196(3) 0.94673(14) 0.0181(6) Uani 0.5 1 d G U P A -1
H15 H 1.0400 0.0592 0.9328 0.022 Uiso 0.5 1 calc R U P A -1
C16 C 0.83278(12) 0.07232(19) 0.87440(11) 0.0172(6) Uani 0.5 1 d G U P A -1
H16 H 0.8254 0.1479 0.8110 0.021 Uiso 0.5 1 calc R U P A -1
S1A S 0.58290(13) 0.23123(14) 0.79681(8) 0.0160(2) Uani 0.5 1 d G U P A -2
C10A C 0.42320(14) 0.16327(17) 0.81410(10) 0.0157(4) Uani 0.5 1 d G U P A -2
H10C H 0.3644 0.1946 0.7476 0.019 Uiso 0.5 1 calc R U P A -2
H10D H 0.4807 0.0354 0.8377 0.019 Uiso 0.5 1 calc R U P A -2
C11A C 0.29076(13) 0.24482(19) 0.89029(11) 0.0168(5) Uani 0.5 1 d G U P A -2
C12A C 0.18601(13) 0.4238(2) 0.87044(13) 0.0190(6) Uani 0.5 1 d G U P A -2
H12A H 0.1978 0.4952 0.8106 0.023 Uiso 0.5 1 calc R U P A -2
C13A C 0.06404(15) 0.4985(3) 0.93812(16) 0.0197(6) Uani 0.5 1 d G U P A -2
H13A H -0.0075 0.6209 0.9246 0.024 Uiso 0.5 1 calc R U P A -2
C14A C 0.04681(18) 0.3941(3) 1.02568(16) 0.0199(6) Uani 0.5 1 d G U P A -2
H14A H -0.0366 0.4452 1.0719 0.024 Uiso 0.5 1 calc R U P A -2
C15A C 0.1515(2) 0.2151(3) 1.04553(15) 0.0191(6) Uani 0.5 1 d G U P A -2
H15A H 0.1398 0.1438 1.1054 0.023 Uiso 0.5 1 calc R U P A -2
C16A C 0.27353(18) 0.1405(2) 0.97785(13) 0.0179(6) Uani 0.5 1 d G U P A -2
H16A H 0.3451 0.0181 0.9914 0.022 Uiso 0.5 1 calc R U P A -2
Cu1 Cu 0.20912(4) 0.33483(4) 0.36650(2) 0.01384(7) Uani 1 1 d . . . . .
Cu2 Cu 0.09279(4) 0.53064(4) 0.56156(3) 0.01914(8) Uani 1 1 d . . . . .
I1 I 0.02087(2) 0.20482(2) 0.35572(2) 0.02019(5) Uani 1 1 d . . . . .
I2 I -0.02610(2) 0.31886(2) 0.64664(2) 0.01498(4) Uani 1 1 d . . . . .
N1 N 0.3955(3) 0.2955(3) 0.26215(16) 0.0135(4) Uani 1 1 d . . . . .
N2 N 0.5467(2) 0.2062(3) 0.46888(16) 0.0116(4) Uani 1 1 d . . . . .
N3 N 0.3786(2) 0.2814(3) 0.47889(16) 0.0118(4) Uani 1 1 d . . . . .
N4 N 0.3451(3) 0.3633(3) 0.55325(16) 0.0115(4) Uani 1 1 d . . . . .
C1 C 0.3420(3) 0.3761(3) 0.1651(2) 0.0164(5) Uani 1 1 d . . . . .
H1 H 0.2237 0.4479 0.1494 0.020 Uiso 1 1 calc R U . . .
C2 C 0.4513(3) 0.3594(3) 0.0865(2) 0.0184(5) Uani 1 1 d . . . . .
H2 H 0.4089 0.4152 0.0182 0.022 Uiso 1 1 calc R U . . .
C3 C 0.6236(3) 0.2593(3) 0.1101(2) 0.0188(6) Uani 1 1 d . . . . .
H3 H 0.7019 0.2465 0.0581 0.023 Uiso 1 1 calc R U . . .
C4 C 0.6808(3) 0.1782(3) 0.2104(2) 0.0160(5) Uani 1 1 d . . . . .
H4 H 0.7987 0.1099 0.2282 0.019 Uiso 1 1 calc R U . . .
C5 C 0.5635(3) 0.1979(3) 0.28463(19) 0.0121(5) Uani 1 1 d . . . . .
C6 C 0.6230(3) 0.0994(3) 0.39308(19) 0.0158(5) Uani 1 1 d . . . . .
H6A H 0.5967 0.0036 0.4089 0.019 Uiso 1 1 calc R U . . .
H6B H 0.7476 0.0469 0.3994 0.019 Uiso 1 1 calc R U . . .
C7 C 0.6218(3) 0.2364(3) 0.53744(19) 0.0130(5) Uani 1 1 d . . . . .
H7 H 0.7391 0.1974 0.5461 0.016 Uiso 1 1 calc R U . . .
C8 C 0.4920(3) 0.3363(3) 0.59259(18) 0.0111(5) Uani 1 1 d . . . . .
C9 C 0.4955(3) 0.4026(3) 0.6821(2) 0.0155(5) Uani 1 1 d D . . . .
H9A H 0.400(3) 0.507(3) 0.681(2) 0.022(8) Uiso 1 1 d D . . . .
H9B H 0.590(3) 0.414(4) 0.686(2) 0.028(9) Uiso 1 1 d D . . . .

loop_
_atom_site_aniso_label
_atom_site_aniso_U_11
_atom_site_aniso_U_22
_atom_site_aniso_U_33
_atom_site_aniso_U_23
_atom_site_aniso_U_13
_atom_site_aniso_U_12
S1 0.0151(5) 0.0181(5) 0.0119(5) -0.0035(4) 0.0016(4) -0.0068(4)
C10 0.0151(6) 0.0184(6) 0.0127(6) -0.0039(6) 0.0004(6) -0.0081(6)
C11 0.0151(7) 0.0187(7) 0.0134(7) -0.0044(6) 0.0008(6) -0.0085(6)
C12 0.0157(9) 0.0189(10) 0.0140(10) -0.0049(9) 0.0009(9) -0.0079(8)
C13 0.0163(10) 0.0197(10) 0.0149(11) -0.0052(9) 0.0008(10) -0.0069(9)
C14 0.0162(11) 0.0206(11) 0.0156(11) -0.0059(10) 0.0008(10) -0.0068(9)
C15 0.0158(10) 0.0208(10) 0.0160(11) -0.0051(9) 0.0015(10) -0.0076(9)
C16 0.0156(9) 0.0201(10) 0.0149(10) -0.0041(9) 0.0019(9) -0.0080(8)
S1A 0.0148(5) 0.0196(5) 0.0132(5) -0.0029(4) -0.0007(4) -0.0084(4)
C10A 0.0153(6) 0.0186(6) 0.0129(6) -0.0038(6) 0.0001(6) -0.0079(6)
C11A 0.0158(7) 0.0195(7) 0.0136(7) -0.0043(6) -0.0003(6) -0.0074(6)
C12A 0.0167(10) 0.0210(10) 0.0154(10) -0.0039(9) -0.0014(9) -0.0064(9)
C13A 0.0168(11) 0.0218(11) 0.0163(11) -0.0045(9) -0.0018(10) -0.0061(9)
C14A 0.0171(11) 0.0226(11) 0.0165(11) -0.0052(10) -0.0014(10) -0.0067(9)
C15A 0.0171(11) 0.0220(11) 0.0160(11) -0.0048(9) -0.0007(10) -0.0078(9)
C16A 0.0168(10) 0.0206(10) 0.0151(10) -0.0048(9) -0.0008(9) -0.0078(9)
Cu1 0.01032(14) 0.01757(15) 0.01572(16) -0.00688(12) 0.00319(12) -0.00747(12)
Cu2 0.00993(15) 0.02133(17) 0.02715(19) -0.01442(14) 0.00388(13) -0.00510(13)
I1 0.01412(8) 0.02441(9) 0.03137(11) -0.01884(8) 0.00753(7) -0.01198(7)
I2 0.01370(8) 0.01197(8) 0.01461(8) -0.00283(6) 0.00072(6) -0.00301(6)
N1 0.0132(10) 0.0129(10) 0.0167(11) -0.0059(8) 0.0041(8) -0.0074(9)
N2 0.0092(10) 0.0104(9) 0.0119(10) -0.0012(8) 0.0018(8) -0.0032(8)
N3 0.0085(10) 0.0121(10) 0.0130(10) -0.0043(8) 0.0022(8) -0.0033(8)
N4 0.0105(10) 0.0113(9) 0.0115(10) -0.0032(8) 0.0013(8) -0.0043(8)
C1 0.0153(12) 0.0174(12) 0.0177(13) -0.0060(10) -0.0006(10) -0.0078(11)
C2 0.0250(14) 0.0179(13) 0.0128(13) -0.0034(10) 0.0017(11) -0.0112(11)
C3 0.0225(14) 0.0178(13) 0.0173(13) -0.0064(11) 0.0100(11) -0.0110(11)
C4 0.0160(13) 0.0139(12) 0.0167(13) -0.0056(10) 0.0060(10) -0.0060(10)
C5 0.0139(12) 0.0096(11) 0.0145(12) -0.0043(9) 0.0034(10) -0.0066(10)
C6 0.0152(12) 0.0126(12) 0.0149(13) -0.0052(10) 0.0046(10) -0.0032(10)
C7 0.0105(11) 0.0145(12) 0.0127(12) 0.0000(9) 0.0002(9) -0.0065(10)
C8 0.0125(12) 0.0089(10) 0.0104(12) 0.0021(9) -0.0017(9) -0.0057(9)
C9 0.0171(13) 0.0128(12) 0.0168(13) -0.0024(10) -0.0022(11) -0.0076(11)

loop_
_atom_type_symbol
_atom_type_description
_atom_type_scat_dispersion_real
_atom_type_scat_dispersion_imag
_atom_type_scat_source
C C 0.0033 0.0016 'International Tables Vol C Tables 4.2.6.8 and 6.1.1.4'
H H 0.0000 0.0000 'International Tables Vol C Tables 4.2.6.8 and 6.1.1.4'
N N 0.0061 0.0033 'International Tables Vol C Tables 4.2.6.8 and 6.1.1.4'
S S 0.1246 0.1234 'International Tables Vol C Tables 4.2.6.8 and 6.1.1.4'
Cu Cu 0.3201 1.2651 'International Tables Vol C Tables 4.2.6.8 and 6.1.1.4'
I I -0.4742 1.8119 'International Tables Vol C Tables 4.2.6.8 and 6.1.1.4'

loop_
_geom_angle_atom_site_label_1
_geom_angle_atom_site_label_2
_geom_angle_atom_site_label_3
_geom_angle
_geom_angle_site_symmetry_1
_geom_angle_site_symmetry_3
C10 S1 C9 101.32(19) . .
C11 C10 S1 114.0(3) . .
C12 C11 C16 120.0 . .
C12 C11 C10 120.3(2) . .
C16 C11 C10 119.7(2) . .
C13 C12 C11 120.0 . .
C12 C13 C14 120.0 . .
C15 C14 C13 120.0 . .
C14 C15 C16 120.0 . .
C15 C16 C11 120.0 . .
C9 S1A C10A 100.35(10) . .
C11A C10A S1A 113.8 . .
C12A C11A C16A 120.0 . .
C12A C11A C10A 119.6 . .
C16A C11A C10A 120.4 . .
C13A C12A C11A 120.0 . .
C12A C13A C14A 120.0 . .
C15A C14A C13A 120.0 . .
C14A C15A C16A 120.0 . .
C15A C16A C11A 120.0 . .
N3 Cu1 N1 89.76(8) . .
N3 Cu1 I1 130.61(6) . .
N1 Cu1 I1 117.15(6) . .
N3 Cu1 Cu2 107.64(6) . 2_566
N1 Cu1 Cu2 158.68(6) . 2_566
I1 Cu1 Cu2 60.432(11) . 2_566
N3 Cu1 I2 96.42(6) . 2_566
N1 Cu1 I2 106.89(6) . 2_566
I1 Cu1 I2 111.976(13) . 2_566
Cu2 Cu1 I2 59.995(11) 2_566 2_566
N4 Cu2 I1 123.22(6) . 2_566
N4 Cu2 Cu1 159.61(6) . 2_566
I1 Cu2 Cu1 58.563(10) 2_566 2_566
N4 Cu2 I2 102.91(6) . .
I1 Cu2 I2 111.875(13) 2_566 .
Cu1 Cu2 I2 61.734(11) 2_566 .
N4 Cu2 Cu2 109.07(6) . 2_566
I1 Cu2 Cu2 126.530(18) 2_566 2_566
Cu1 Cu2 Cu2 76.652(15) 2_566 2_566
I2 Cu2 Cu2 61.794(13) . 2_566
N4 Cu2 I2 96.45(6) . 2_566
I1 Cu2 I2 103.737(13) 2_566 2_566
Cu1 Cu2 I2 102.771(14) 2_566 2_566
I2 Cu2 I2 118.785(13) . 2_566
Cu2 Cu2 I2 56.991(13) 2_566 2_566
Cu1 I1 Cu2 61.004(11) . 2_566
Cu2 I2 Cu1 58.272(10) . 2_566
Cu2 I2 Cu2 61.215(13) . 2_566
Cu1 I2 Cu2 74.931(10) 2_566 2_566
C1 N1 C5 118.4(2) . .
C1 N1 Cu1 116.35(17) . .
C5 N1 Cu1 125.28(17) . .
N3 N2 C7 111.08(19) . .
N3 N2 C6 119.2(2) . .
C7 N2 C6 129.6(2) . .
N4 N3 N2 106.77(19) . .
N4 N3 Cu1 125.69(15) . .
N2 N3 Cu1 123.60(15) . .
N3 N4 C8 109.55(19) . .
N3 N4 Cu2 113.46(15) . .
C8 N4 Cu2 135.69(16) . .
N1 C1 C2 123.0(2) . .
C3 C2 C1 118.3(2) . .
C2 C3 C4 119.3(2) . .
C3 C4 C5 119.1(2) . .
N1 C5 C4 121.9(2) . .
N1 C5 C6 118.2(2) . .
C4 C5 C6 119.8(2) . .
N2 C6 C5 114.3(2) . .
N2 C7 C8 105.2(2) . .
N4 C8 C7 107.4(2) . .
N4 C8 C9 121.8(2) . .
C7 C8 C9 130.8(2) . .
C8 C9 S1A 112.48(18) . .
C8 C9 S1 111.47(18) . .

loop_
_geom_bond_atom_site_label_1
_geom_bond_atom_site_label_2
_geom_bond_distance
_geom_bond_site_symmetry_2
S1 C10 1.830(5) .
S1 C9 1.877(3) .
C10 C11 1.524(5) .
C11 C12 1.3900 .
C11 C16 1.3900 .
C12 C13 1.3900 .
C13 C14 1.3900 .
C14 C15 1.3900 .
C15 C16 1.3900 .
S1A C9 1.817(3) .
S1A C10A 1.8261 .
C10A C11A 1.5367 .
C11A C12A 1.3900 .
C11A C16A 1.3900 .
C12A C13A 1.3900 .
C13A C14A 1.3900 .
C14A C15A 1.3900 .
C15A C16A 1.3900 .
Cu1 N3 2.047(2) .
Cu1 N1 2.072(2) .
Cu1 I1 2.5509(4) .
Cu1 Cu2 2.6150(4) 2_566
Cu1 I2 2.7078(4) 2_566
Cu2 N4 2.046(2) .
Cu2 I1 2.6004(4) 2_566
Cu2 Cu1 2.6150(4) 2_566
Cu2 I2 2.6624(4) .
Cu2 Cu2 2.7826(7) 2_566
Cu2 I2 2.7979(4) 2_566
I1 Cu2 2.6004(4) 2_566
I2 Cu1 2.7078(4) 2_566
I2 Cu2 2.7979(4) 2_566
N1 C1 1.339(3) .
N1 C5 1.348(3) .
N2 N3 1.343(3) .
N2 C7 1.345(3) .
N2 C6 1.476(3) .
N3 N4 1.322(3) .
N4 C8 1.360(3) .
C1 C2 1.386(4) .
C2 C3 1.384(4) .
C3 C4 1.385(4) .
C4 C5 1.387(3) .
C5 C6 1.509(4) .
C7 C8 1.381(3) .
C8 C9 1.485(3) .
